data_4079026
loop_
_publ_author_name
'Semproni, Scott P.'
'Milsmann, Carsten'
'Chirik, Paul J.'

_publ_section_title
;
 Side-on Dinitrogen Complexes of Titanocenes with Disubstituted
 Cyclopentadienyl Ligands: Synthesis, Structure, and Spectroscopic
 Characterization
;
_journal_issue 9
_journal_name_full Organometallics
_journal_page_first 3672
_journal_paper_doi 10.1021/om300156z
_journal_volume 31
_journal_year 2012
_chemical_formula_sum 'C36 H52 I0.04 N1.96 Ti2'
_chemical_formula_weight 613.46
_chemical_name_systematic
;
 ?
;
_space_group_IT_number 15
_symmetry_cell_setting monoclinic
_symmetry_space_group_name_Hall '-C 2yc'
_symmetry_space_group_name_H-M 'C 1 2/c 1'
_atom_sites_solution_hydrogens geom
_atom_sites_solution_primary direct
_atom_sites_solution_secondary difmap
_audit_creation_method SHELXL-97
_cell_angle_alpha 90.00
_cell_angle_beta 92.4910(10)
_cell_angle_gamma 90.00
_cell_formula_units_Z 4
_cell_length_a 20.7481(4)
_cell_length_b 9.7643(2)
_cell_length_c 16.3729(3)
_cell_measurement_reflns_used 8939
_cell_measurement_temperature 100(2)
_cell_measurement_theta_max 65.90
_cell_measurement_theta_min 4.27
_cell_volume 3313.86(11)
_computing_cell_refinement 'Bruker SAINT'
_computing_data_collection 'Bruker APEX2'
_computing_data_reduction 'Bruker SAINT'
_computing_molecular_graphics 'ORTEP3 (Farraguia, 1994)'
_computing_structure_refinement 'SHELXL-97 (Sheldrick, 2008)'
_computing_structure_solution 'SHELXS-97 (Sheldrick, 2008)'
_diffrn_ambient_temperature 100(2)
_diffrn_measured_fraction_theta_full 'ACTA 50'
_diffrn_measured_fraction_theta_max 0.978
_diffrn_measurement_device_type 'Bruker APEX II CCD'
_diffrn_measurement_method 'phi and omega scans'
_diffrn_radiation_monochromator graphite
_diffrn_radiation_source 'fine-focus sealed tube'
_diffrn_radiation_type CuK\a
_diffrn_radiation_wavelength 1.54178
_diffrn_reflns_av_R_equivalents 0.0255
_diffrn_reflns_av_sigmaI/netI 0.0226
_diffrn_reflns_limit_h_max 24
_diffrn_reflns_limit_h_min -24
_diffrn_reflns_limit_k_max 10
_diffrn_reflns_limit_k_min -11
_diffrn_reflns_limit_l_max 17
_diffrn_reflns_limit_l_min -19
_diffrn_reflns_number 10807
_diffrn_reflns_theta_full 'ACTA 50'
_diffrn_reflns_theta_max 66.21
_diffrn_reflns_theta_min 4.27
_exptl_absorpt_coefficient_mu 4.589
_exptl_absorpt_correction_T_max 0.7528
_exptl_absorpt_correction_T_min 0.6449
_exptl_absorpt_correction_type multi-scan
_exptl_absorpt_process_details 'SADABS V2008/1 (Bruker AXS)'
_exptl_crystal_colour blue
_exptl_crystal_density_diffrn 1.230
_exptl_crystal_density_method 'not measured'
_exptl_crystal_description irregular
_exptl_crystal_F_000 1313.2
_exptl_crystal_size_max 0.131
_exptl_crystal_size_mid 0.096
_exptl_crystal_size_min 0.077
_refine_diff_density_max 0.535
_refine_diff_density_min -0.326
_refine_diff_density_rms 0.055
_refine_ls_extinction_method none
_refine_ls_goodness_of_fit_ref 1.142
_refine_ls_hydrogen_treatment constr
_refine_ls_matrix_type full
_refine_ls_number_parameters 215
_refine_ls_number_reflns 2854
_refine_ls_number_restraints 6
_refine_ls_restrained_S_all 1.140
_refine_ls_R_factor_all 0.0474
_refine_ls_R_factor_gt 0.0470
_refine_ls_shift/su_max 0.007
_refine_ls_shift/su_mean 0.000
_refine_ls_structure_factor_coef Fsqd
_refine_ls_weighting_details 'calc w=1/[\s^2^(Fo^2^)+(0.0482P)^2^+7.1682P] where P=(Fo^2^+2Fc^2^)/3'
_refine_ls_weighting_scheme calc
_refine_ls_wR_factor_gt 0.1199
_refine_ls_wR_factor_ref 0.1201
_reflns_number_gt 2800
_reflns_number_total 2854
_reflns_threshold_expression >2\s(I)
_cod_data_source_file om300156z_si_003.cif
_cod_data_source_block sps37
_cod_original_sg_symbol_H-M C2/c
_cod_database_code 4079026

loop_
_symmetry_equiv_pos_as_xyz
'x, y, z'
'-x, y, -z+1/2'
'x+1/2, y+1/2, z'
'-x+1/2, y+1/2, -z+1/2'
'-x, -y, -z'
'x, -y, z-1/2'
'-x+1/2, -y+1/2, -z'
'x+1/2, -y+1/2, z-1/2'

loop_
_atom_site_label
_atom_site_type_symbol
_atom_site_fract_x
_atom_site_fract_y
_atom_site_fract_z
_atom_site_U_iso_or_equiv
_atom_site_adp_type
_atom_site_occupancy
_atom_site_symmetry_multiplicity
_atom_site_calc_flag
_atom_site_refinement_flags
_atom_site_disorder_assembly
_atom_site_disorder_group
C1 C 0.10985(17) 0.2300(3) 0.4214(2) 0.0521(8) Uani 1 1 d . . .
C2 C 0.09227(12) 0.1042(3) 0.38439(15) 0.0359(6) Uani 1 1 d . A .
H2 H 0.0545 0.0892 0.3507 0.043 Uiso 1 1 calc R . .
C3 C 0.13905(12) 0.0045(3) 0.40500(14) 0.0318(5) Uani 1 1 d . . .
C4 C 0.18618(13) 0.0684(4) 0.45512(18) 0.0461(7) Uani 1 1 d . A .
H4 H 0.2237 0.0260 0.4789 0.055 Uiso 1 1 calc R . .
C5 C 0.16855(17) 0.2058(4) 0.4643(2) 0.0599(9) Uani 1 1 d . A .
H5 H 0.1927 0.2723 0.4950 0.072 Uiso 1 1 calc R . .
C9 C 0.13937(17) -0.1405(3) 0.37594(19) 0.0517(8) Uani 1 1 d . A .
H9A H 0.1733 -0.1916 0.4063 0.078 Uiso 1 1 calc R . .
H9B H 0.1476 -0.1425 0.3175 0.078 Uiso 1 1 calc R . .
H9C H 0.0974 -0.1827 0.3850 0.078 Uiso 1 1 calc R . .
C10 C 0.14630(12) -0.0267(3) 0.64428(15) 0.0349(6) Uani 1 1 d . . .
C11 C 0.07970(13) -0.0320(4) 0.65877(15) 0.0420(7) Uani 1 1 d . A .
H11 H 0.0550 -0.1130 0.6645 0.050 Uiso 1 1 calc R . .
C12 C 0.05642(15) 0.1016(4) 0.66319(16) 0.0499(8) Uani 1 1 d . . .
H12 H 0.0130 0.1262 0.6724 0.060 Uiso 1 1 calc R A .
C13 C 0.10675(17) 0.1932(3) 0.65207(18) 0.0526(8) Uani 1 1 d . A .
C14 C 0.16332(14) 0.1130(3) 0.64062(17) 0.0432(7) Uani 1 1 d . A .
H14 H 0.2052 0.1478 0.6320 0.052 Uiso 1 1 calc R . .
C15 C 0.19265(13) -0.1459(3) 0.64399(17) 0.0412(6) Uani 1 1 d . A .
H15 H 0.2277 -0.1212 0.6066 0.049 Uiso 1 1 calc R . .
C16 C 0.16235(18) -0.2772(4) 0.6123(3) 0.0635(9) Uani 1 1 d . . .
H16A H 0.1286 -0.3060 0.6486 0.095 Uiso 1 1 calc R A .
H16B H 0.1954 -0.3486 0.6105 0.095 Uiso 1 1 calc R . .
H16C H 0.1434 -0.2620 0.5571 0.095 Uiso 1 1 calc R . .
C17 C 0.22389(16) -0.1631(4) 0.72949(19) 0.0619(10) Uani 1 1 d . . .
H17A H 0.2466 -0.0787 0.7456 0.093 Uiso 1 1 calc R A .
H17B H 0.2547 -0.2393 0.7294 0.093 Uiso 1 1 calc R . .
H17C H 0.1905 -0.1825 0.7684 0.093 Uiso 1 1 calc R . .
C18 C 0.1056(2) 0.3458(4) 0.6597(3) 0.0831(14) Uani 1 1 d . . .
H18A H 0.0632 0.3803 0.6404 0.125 Uiso 1 1 calc R A .
H18B H 0.1391 0.3855 0.6266 0.125 Uiso 1 1 calc R . .
H18C H 0.1136 0.3715 0.7171 0.125 Uiso 1 1 calc R . .
N1 N -0.01072(11) 0.0578(3) 0.50219(13) 0.0334(5) Uani 0.9786(11) 1 d P . 1
I1 I -0.0287(4) 0.1653(10) 0.5061(5) 0.044(4) Uani 0.0214(11) 1 d P . 2
Ti1 Ti 0.09031(2) 0.07098(5) 0.52811(2) 0.02958(17) Uani 1 1 d . . .
C7A C 0.0179(4) 0.3793(8) 0.4199(7) 0.086(2) Uani 0.540(7) 1 d P A 1
H7A1 H 0.0040 0.3362 0.3680 0.128 Uiso 0.540(7) 1 calc PR A 1
H7A2 H 0.0027 0.4744 0.4205 0.128 Uiso 0.540(7) 1 calc PR A 1
H7A3 H -0.0004 0.3290 0.4653 0.128 Uiso 0.540(7) 1 calc PR A 1
C8A C 0.1218(4) 0.4596(8) 0.3643(7) 0.086(2) Uani 0.540(7) 1 d P A 1
H8A1 H 0.1687 0.4476 0.3698 0.128 Uiso 0.540(7) 1 calc PR A 1
H8A2 H 0.1112 0.5567 0.3709 0.128 Uiso 0.540(7) 1 calc PR A 1
H8A3 H 0.1062 0.4284 0.3101 0.128 Uiso 0.540(7) 1 calc PR A 1
C6A C 0.0900(5) 0.3768(8) 0.4291(7) 0.0456(19) Uani 0.460(7) 1 d P A 1
H6A H 0.1040 0.4119 0.4844 0.055 Uiso 0.460(7) 1 calc PR A 1
C8B C 0.0943(5) 0.4816(9) 0.4283(6) 0.076(2) Uani 0.460(7) 1 d PU A 2
H8B1 H 0.1392 0.4849 0.4121 0.114 Uiso 0.460(7) 1 calc PR A 2
H8B2 H 0.0933 0.4819 0.4880 0.114 Uiso 0.460(7) 1 calc PR A 2
H8B3 H 0.0710 0.5616 0.4062 0.114 Uiso 0.460(7) 1 calc PR A 2
C7B C 0.0426(5) 0.3680(9) 0.3072(5) 0.076(2) Uani 0.460(7) 1 d P A 2
H7B1 H 0.0121 0.4442 0.3001 0.114 Uiso 0.460(7) 1 calc PR A 2
H7B2 H 0.0218 0.2828 0.2887 0.114 Uiso 0.460(7) 1 calc PR A 2
H7B3 H 0.0804 0.3854 0.2748 0.114 Uiso 0.460(7) 1 calc PR A 2
C6B C 0.0634(6) 0.3555(7) 0.3959(5) 0.0545(19) Uani 0.540(7) 1 d P A 2
H6B H 0.0231 0.3429 0.4264 0.065 Uiso 0.540(7) 1 calc PR A 2

loop_
_atom_site_aniso_label
_atom_site_aniso_U_11
_atom_site_aniso_U_22
_atom_site_aniso_U_33
_atom_site_aniso_U_23
_atom_site_aniso_U_13
_atom_site_aniso_U_12
C1 0.065(2) 0.0308(15) 0.063(2) 0.0104(14) 0.0285(16) -0.0020(14)
C2 0.0315(13) 0.0497(16) 0.0268(12) 0.0127(11) 0.0052(10) -0.0013(12)
C3 0.0324(13) 0.0400(14) 0.0235(11) 0.0035(10) 0.0075(10) 0.0014(11)
C4 0.0284(14) 0.072(2) 0.0376(15) 0.0018(14) 0.0016(11) -0.0056(13)
C5 0.060(2) 0.059(2) 0.062(2) -0.0117(17) 0.0136(17) -0.0315(17)
C9 0.068(2) 0.0492(18) 0.0394(16) -0.0051(14) 0.0136(14) 0.0092(16)
C10 0.0329(13) 0.0497(16) 0.0217(11) -0.0021(11) -0.0034(10) 0.0058(12)
C11 0.0342(14) 0.071(2) 0.0206(12) 0.0032(12) -0.0003(10) 0.0080(14)
C12 0.0393(15) 0.087(2) 0.0225(13) -0.0154(14) -0.0055(11) 0.0177(16)
C13 0.065(2) 0.0557(19) 0.0352(15) -0.0246(14) -0.0164(14) 0.0195(16)
C14 0.0399(15) 0.0536(17) 0.0349(14) -0.0152(13) -0.0116(12) 0.0038(13)
C15 0.0390(15) 0.0512(17) 0.0334(13) 0.0028(12) 0.0019(11) 0.0093(13)
C16 0.064(2) 0.049(2) 0.076(2) 0.0078(17) -0.0047(18) 0.0105(17)
C17 0.0496(18) 0.097(3) 0.0390(16) 0.0059(17) 0.0001(14) 0.0342(19)
C18 0.096(3) 0.067(3) 0.084(3) -0.041(2) -0.031(2) 0.025(2)
N1 0.0384(13) 0.0376(13) 0.0242(10) 0.0006(9) 0.0016(9) -0.0021(10)
I1 0.042(5) 0.055(8) 0.034(5) 0.009(4) -0.003(3) -0.006(4)
Ti1 0.0332(3) 0.0326(3) 0.0229(3) -0.00314(17) 0.00036(17) 0.00175(18)
C7A 0.090(4) 0.046(3) 0.123(6) 0.032(3) 0.026(4) 0.015(3)
C8A 0.090(4) 0.046(3) 0.123(6) 0.032(3) 0.026(4) 0.015(3)
C6A 0.059(5) 0.019(4) 0.059(5) 0.006(3) -0.002(4) 0.000(3)
C8B 0.111(6) 0.045(4) 0.069(4) 0.001(3) -0.025(4) 0.016(3)
C7B 0.111(6) 0.045(4) 0.069(4) 0.001(3) -0.025(4) 0.016(3)
C6B 0.084(6) 0.035(4) 0.045(4) 0.002(3) 0.006(4) 0.003(4)

loop_
_atom_type_symbol
_atom_type_description
_atom_type_scat_dispersion_real
_atom_type_scat_dispersion_imag
_atom_type_scat_source
C C 0.0181 0.0091 'International Tables Vol C Tables 4.2.6.8 and 6.1.1.4'
H H 0.0000 0.0000 'International Tables Vol C Tables 4.2.6.8 and 6.1.1.4'
N N 0.0311 0.0180 'International Tables Vol C Tables 4.2.6.8 and 6.1.1.4'
Ti Ti 0.2191 1.8069 'International Tables Vol C Tables 4.2.6.8 and 6.1.1.4'
I I -0.3257 6.8362 'International Tables Vol C Tables 4.2.6.8 and 6.1.1.4'

loop_
_geom_angle_atom_site_label_1
_geom_angle_atom_site_label_2
_geom_angle_atom_site_label_3
_geom_angle
_geom_angle_site_symmetry_1
_geom_angle_site_symmetry_3
C5 C1 C2 105.8(3) . .
C5 C1 C6A 110.8(5) . .
C2 C1 C6A 143.4(5) . .
C5 C1 C6B 139.4(5) . .
C2 C1 C6B 114.4(5) . .
C6A C1 C6B 29.1(3) . .
C5 C1 Ti1 72.18(19) . .
C2 C1 Ti1 72.47(15) . .
C6A C1 Ti1 120.4(4) . .
C6B C1 Ti1 124.7(3) . .
C3 C2 C1 109.7(3) . .
C3 C2 Ti1 73.10(14) . .
C1 C2 Ti1 73.08(16) . .
C4 C3 C2 106.8(3) . .
C4 C3 C9 126.7(3) . .
C2 C3 C9 126.4(3) . .
C4 C3 Ti1 72.14(15) . .
C2 C3 Ti1 72.56(14) . .
C9 C3 Ti1 122.37(18) . .
C3 C4 C5 108.2(3) . .
C3 C4 Ti1 73.67(15) . .
C5 C4 Ti1 72.90(18) . .
C1 C5 C4 109.4(3) . .
C1 C5 Ti1 73.56(17) . .
C4 C5 Ti1 72.67(17) . .
C14 C10 C11 106.9(3) . .
C14 C10 C15 125.7(3) . .
C11 C10 C15 126.9(3) . .
C14 C10 Ti1 72.15(15) . .
C11 C10 Ti1 72.70(15) . .
C15 C10 Ti1 126.45(17) . .
C12 C11 C10 108.6(3) . .
C12 C11 Ti1 72.39(17) . .
C10 C11 Ti1 72.82(15) . .
C13 C12 C11 109.3(3) . .
C13 C12 Ti1 72.79(17) . .
C11 C12 Ti1 73.50(15) . .
C12 C13 C14 106.8(3) . .
C12 C13 C18 127.8(3) . .
C14 C13 C18 125.0(4) . .
C12 C13 Ti1 72.98(16) . .
C14 C13 Ti1 72.54(15) . .
C18 C13 Ti1 124.9(3) . .
C10 C14 C13 108.4(3) . .
C10 C14 Ti1 73.32(15) . .
C13 C14 Ti1 72.31(15) . .
C16 C15 C10 113.6(2) . .
C16 C15 C17 112.1(3) . .
C10 C15 C17 109.1(2) . .
N1 N1 Ti1 73.7(2) 5_556 5_556
N1 N1 Ti1 73.0(2) 5_556 .
Ti1 N1 Ti1 146.68(13) 5_556 .
Ti1 I1 Ti1 99.3(3) . 5_556
N1 Ti1 N1 33.32(13) 5_556 .
N1 Ti1 C4 122.67(10) 5_556 .
N1 Ti1 C4 137.96(9) . .
N1 Ti1 C13 125.62(11) 5_556 .
N1 Ti1 C13 107.83(10) . .
C4 Ti1 C13 110.23(12) . .
N1 Ti1 C5 140.32(11) 5_556 .
N1 Ti1 C5 129.43(12) . .
C4 Ti1 C5 34.43(12) . .
C13 Ti1 C5 91.25(13) . .
N1 Ti1 C12 91.92(10) 5_556 .
N1 Ti1 C12 82.17(9) . .
C4 Ti1 C12 139.78(10) . .
C13 Ti1 C12 34.22(12) . .
C5 Ti1 C12 125.36(12) . .
N1 Ti1 C14 138.66(10) 5_556 .
N1 Ti1 C14 139.27(10) . .
C4 Ti1 C14 82.61(10) . .
C13 Ti1 C14 35.15(10) . .
C5 Ti1 C14 79.58(12) . .
C12 Ti1 C14 57.18(11) . .
N1 Ti1 C2 84.02(9) 5_556 .
N1 Ti1 C2 82.52(9) . .
C4 Ti1 C2 56.65(10) . .
C13 Ti1 C2 140.54(12) . .
C5 Ti1 C2 56.37(11) . .
C12 Ti1 C2 157.75(10) . .
C14 Ti1 C2 135.07(10) . .
N1 Ti1 C11 81.85(10) 5_556 .
N1 Ti1 C11 91.43(9) . .
C4 Ti1 C11 124.18(10) . .
C13 Ti1 C11 57.19(12) . .
C5 Ti1 C11 136.26(12) . .
C12 Ti1 C11 34.11(11) . .
C14 Ti1 C11 57.04(11) . .
C2 Ti1 C11 162.26(11) . .
N1 Ti1 C3 89.73(9) 5_556 .
N1 Ti1 C3 105.41(9) . .
C4 Ti1 C3 34.19(10) . .
C13 Ti1 C3 144.28(11) . .
C5 Ti1 C3 56.94(11) . .
C12 Ti1 C3 167.90(10) . .
C14 Ti1 C3 115.09(10) . .
C2 Ti1 C3 34.34(9) . .
C11 Ti1 C3 134.68(10) . .
N1 Ti1 C10 107.30(10) 5_556 .
N1 Ti1 C10 125.26(9) . .
C4 Ti1 C10 90.43(10) . .
C13 Ti1 C10 58.02(10) . .
C5 Ti1 C10 104.75(12) . .
C12 Ti1 C10 57.29(10) . .
C14 Ti1 C10 34.53(11) . .
C2 Ti1 C10 144.63(9) . .
C11 Ti1 C10 34.48(9) . .
C3 Ti1 C10 110.83(9) . .
N1 Ti1 C1 111.74(11) 5_556 .
N1 Ti1 C1 95.21(11) . .
C4 Ti1 C1 57.54(11) . .
C13 Ti1 C1 106.11(13) . .
C5 Ti1 C1 34.25(13) . .
C12 Ti1 C1 131.98(12) . .
C14 Ti1 C1 109.49(12) . .
C2 Ti1 C1 34.45(11) . .
C11 Ti1 C1 163.28(12) . .
C3 Ti1 C1 57.74(10) . .
C10 Ti1 C1 138.80(11) . .
C7A C6A C1 106.5(7) . .
C7A C6A C8A 112.7(8) . .
C1 C6A C8A 108.9(7) . .
C8B C6B C7B 112.4(7) . .
C8B C6B C1 107.3(9) . .
C7B C6B C1 117.3(6) . .

loop_
_geom_bond_atom_site_label_1
_geom_bond_atom_site_label_2
_geom_bond_distance
_geom_bond_site_symmetry_2
C1 C5 1.400(5) .
C1 C2 1.410(4) .
C1 C6A 1.498(8) .
C1 C6B 1.603(9) .
C1 Ti1 2.385(3) .
C2 C3 1.406(4) .
C2 Ti1 2.377(2) .
C3 C4 1.396(4) .
C3 C9 1.494(4) .
C3 Ti1 2.384(2) .
C4 C5 1.401(5) .
C4 Ti1 2.365(3) .
C5 Ti1 2.368(3) .
C10 C14 1.411(4) .
C10 C11 1.413(4) .
C10 C15 1.510(4) .
C10 Ti1 2.384(2) .
C11 C12 1.394(5) .
C11 Ti1 2.383(3) .
C12 C13 1.393(5) .
C12 Ti1 2.369(3) .
C13 C14 1.430(4) .
C13 C18 1.496(5) .
C13 Ti1 2.366(3) .
C14 Ti1 2.369(3) .
C15 C16 1.510(5) .
C15 C17 1.526(4) .
N1 N1 1.216(5) 5_556
N1 Ti1 2.117(2) 5_556
N1 Ti1 2.124(2) .
I1 Ti1 2.646(9) .
I1 Ti1 2.685(9) 5_556
Ti1 N1 2.117(2) 5_556
C7A C6A 1.499(12) .
C8A C6A 1.508(11) .
C8B C6B 1.476(13) .
C7B C6B 1.502(12) .

loop_
_geom_torsion_atom_site_label_1
_geom_torsion_atom_site_label_2
_geom_torsion_atom_site_label_3
_geom_torsion_atom_site_label_4
_geom_torsion
_geom_torsion_site_symmetry_1
_geom_torsion_site_symmetry_4
C5 C1 C2 C3 0.6(3) . .
C6A C1 C2 C3 178.0(6) . .
C6B C1 C2 C3 174.8(4) . .
Ti1 C1 C2 C3 -64.42(18) . .
C5 C1 C2 Ti1 65.0(2) . .
C6A C1 C2 Ti1 -117.6(7) . .
C6B C1 C2 Ti1 -120.8(4) . .
C1 C2 C3 C4 -0.1(3) . .
Ti1 C2 C3 C4 -64.46(18) . .
C1 C2 C3 C9 -177.8(2) . .
Ti1 C2 C3 C9 117.7(3) . .
C1 C2 C3 Ti1 64.41(19) . .
C2 C3 C4 C5 -0.5(3) . .
C9 C3 C4 C5 177.3(3) . .
Ti1 C3 C4 C5 -65.2(2) . .
C2 C3 C4 Ti1 64.75(17) . .
C9 C3 C4 Ti1 -117.5(3) . .
C2 C1 C5 C4 -0.9(3) . .
C6A C1 C5 C4 -179.2(4) . .
C6B C1 C5 C4 -172.7(5) . .
Ti1 C1 C5 C4 64.3(2) . .
C2 C1 C5 Ti1 -65.19(19) . .
C6A C1 C5 Ti1 116.5(4) . .
C6B C1 C5 Ti1 123.0(5) . .
C3 C4 C5 C1 0.9(3) . .
Ti1 C4 C5 C1 -64.9(2) . .
C3 C4 C5 Ti1 65.8(2) . .
C14 C10 C11 C12 0.5(3) . .
C15 C10 C11 C12 173.0(2) . .
Ti1 C10 C11 C12 -64.04(18) . .
C14 C10 C11 Ti1 64.51(18) . .
C15 C10 C11 Ti1 -123.0(3) . .
C10 C11 C12 C13 -0.2(3) . .
Ti1 C11 C12 C13 -64.5(2) . .
C10 C11 C12 Ti1 64.32(18) . .
C11 C12 C13 C14 -0.2(3) . .
Ti1 C12 C13 C14 -65.14(19) . .
C11 C12 C13 C18 -173.8(3) . .
Ti1 C12 C13 C18 121.3(3) . .
C11 C12 C13 Ti1 64.94(19) . .
C11 C10 C14 C13 -0.6(3) . .
C15 C10 C14 C13 -173.2(2) . .
Ti1 C10 C14 C13 64.28(19) . .
C11 C10 C14 Ti1 -64.88(17) . .
C15 C10 C14 Ti1 122.5(2) . .
C12 C13 C14 C10 0.5(3) . .
C18 C13 C14 C10 174.3(3) . .
Ti1 C13 C14 C10 -64.94(19) . .
C12 C13 C14 Ti1 65.43(19) . .
C18 C13 C14 Ti1 -120.8(3) . .
C14 C10 C15 C16 -154.9(3) . .
C11 C10 C15 C16 33.9(4) . .
Ti1 C10 C15 C16 -61.4(3) . .
C14 C10 C15 C17 79.3(3) . .
C11 C10 C15 C17 -91.9(3) . .
Ti1 C10 C15 C17 172.8(2) . .
Ti1 N1 Ti1 N1 0.0 5_556 5_556
N1 N1 Ti1 C4 77.3(3) 5_556 .
Ti1 N1 Ti1 C4 77.3(3) 5_556 .
N1 N1 Ti1 C13 -128.6(2) 5_556 .
Ti1 N1 Ti1 C13 -128.6(2) 5_556 .
N1 N1 Ti1 C5 124.3(2) 5_556 .
Ti1 N1 Ti1 C5 124.3(2) 5_556 .
N1 N1 Ti1 C12 -105.7(2) 5_556 .
Ti1 N1 Ti1 C12 -105.7(2) 5_556 .
N1 N1 Ti1 C14 -109.2(2) 5_556 .
Ti1 N1 Ti1 C14 -109.2(2) 5_556 .
N1 N1 Ti1 C2 90.5(2) 5_556 .
Ti1 N1 Ti1 C2 90.5(2) 5_556 .
N1 N1 Ti1 C11 -72.8(2) 5_556 .
Ti1 N1 Ti1 C11 -72.8(2) 5_556 .
N1 N1 Ti1 C3 64.6(2) 5_556 .
Ti1 N1 Ti1 C3 64.6(2) 5_556 .
N1 N1 Ti1 C10 -65.6(2) 5_556 .
Ti1 N1 Ti1 C10 -65.6(2) 5_556 .
N1 N1 Ti1 C1 122.6(2) 5_556 .
Ti1 N1 Ti1 C1 122.6(2) 5_556 .
C3 C4 Ti1 N1 17.5(2) . 5_556
C5 C4 Ti1 N1 133.0(2) . 5_556
C3 C4 Ti1 N1 -22.1(3) . .
C5 C4 Ti1 N1 93.4(2) . .
C3 C4 Ti1 C13 -175.73(17) . .
C5 C4 Ti1 C13 -60.2(2) . .
C3 C4 Ti1 C5 -115.5(3) . .
C3 C4 Ti1 C12 162.54(18) . .
C5 C4 Ti1 C12 -82.0(3) . .
C3 C4 Ti1 C14 162.16(19) . .
C5 C4 Ti1 C14 -82.3(2) . .
C3 C4 Ti1 C2 -37.79(16) . .
C5 C4 Ti1 C2 77.7(2) . .
C3 C4 Ti1 C11 120.86(18) . .
C5 C4 Ti1 C11 -123.6(2) . .
C5 C4 Ti1 C3 115.5(3) . .
C3 C4 Ti1 C10 128.44(18) . .
C5 C4 Ti1 C10 -116.1(2) . .
C3 C4 Ti1 C1 -79.08(19) . .
C5 C4 Ti1 C1 36.4(2) . .
C12 C13 Ti1 N1 11.5(2) . 5_556
C14 C13 Ti1 N1 125.9(2) . 5_556
C18 C13 Ti1 N1 -113.2(3) . 5_556
C12 C13 Ti1 N1 43.3(2) . .
C14 C13 Ti1 N1 157.79(19) . .
C18 C13 Ti1 N1 -81.3(4) . .
C12 C13 Ti1 C4 -154.86(18) . .
C14 C13 Ti1 C4 -40.4(2) . .
C18 C13 Ti1 C4 80.5(3) . .
C12 C13 Ti1 C5 175.7(2) . .
C14 C13 Ti1 C5 -69.8(2) . .
C18 C13 Ti1 C5 51.1(4) . .
C14 C13 Ti1 C12 114.5(3) . .
C18 C13 Ti1 C12 -124.7(4) . .
C12 C13 Ti1 C14 -114.5(3) . .
C18 C13 Ti1 C14 120.9(4) . .
C12 C13 Ti1 C2 143.45(19) . .
C14 C13 Ti1 C2 -102.1(2) . .
C18 C13 Ti1 C2 18.8(4) . .
C12 C13 Ti1 C11 -36.51(17) . .
C14 C13 Ti1 C11 77.9(2) . .
C18 C13 Ti1 C11 -161.2(4) . .
C12 C13 Ti1 C3 -158.96(18) . .
C14 C13 Ti1 C3 -44.5(3) . .
C18 C13 Ti1 C3 76.4(4) . .
C12 C13 Ti1 C10 -77.6(2) . .
C14 C13 Ti1 C10 36.85(19) . .
C18 C13 Ti1 C10 157.7(4) . .
C12 C13 Ti1 C1 144.42(19) . .
C14 C13 Ti1 C1 -101.1(2) . .
C18 C13 Ti1 C1 19.8(4) . .
C1 C5 Ti1 N1 42.3(3) . 5_556
C4 C5 Ti1 N1 -74.8(3) . 5_556
C1 C5 Ti1 N1 -3.0(3) . .
C4 C5 Ti1 N1 -120.1(2) . .
C1 C5 Ti1 C4 117.1(3) . .
C1 C5 Ti1 C13 -117.4(2) . .
C4 C5 Ti1 C13 125.4(2) . .
C1 C5 Ti1 C12 -114.5(2) . .
C4 C5 Ti1 C12 128.38(19) . .
C1 C5 Ti1 C14 -150.8(2) . .
C4 C5 Ti1 C14 92.1(2) . .
C1 C5 Ti1 C2 38.48(18) . .
C4 C5 Ti1 C2 -78.6(2) . .
C1 C5 Ti1 C11 -157.90(19) . .
C4 C5 Ti1 C11 85.0(2) . .
C1 C5 Ti1 C3 79.9(2) . .
C4 C5 Ti1 C3 -37.24(17) . .
C1 C5 Ti1 C10 -174.62(19) . .
C4 C5 Ti1 C10 68.3(2) . .
C4 C5 Ti1 C1 -117.1(3) . .
C13 C12 Ti1 N1 -170.68(19) . 5_556
C11 C12 Ti1 N1 72.41(18) . 5_556
C13 C12 Ti1 N1 -138.74(19) . .
C11 C12 Ti1 N1 104.35(19) . .
C13 C12 Ti1 C4 38.1(3) . .
C11 C12 Ti1 C4 -78.8(3) . .
C11 C12 Ti1 C13 -116.9(3) . .
C13 C12 Ti1 C5 -5.2(2) . .
C11 C12 Ti1 C5 -122.1(2) . .
C13 C12 Ti1 C14 38.59(18) . .
C11 C12 Ti1 C14 -78.33(19) . .
C13 C12 Ti1 C2 -91.8(3) . .
C11 C12 Ti1 C2 151.3(3) . .
C13 C12 Ti1 C11 116.9(3) . .
C13 C12 Ti1 C3 91.6(6) . .
C11 C12 Ti1 C3 -25.3(6) . .
C13 C12 Ti1 C10 79.92(19) . .
C11 C12 Ti1 C10 -36.99(17) . .
C13 C12 Ti1 C1 -48.8(2) . .
C11 C12 Ti1 C1 -165.68(18) . .
C10 C14 Ti1 N1 30.9(2) . 5_556
C13 C14 Ti1 N1 -85.2(2) . 5_556
C10 C14 Ti1 N1 82.7(2) . .
C13 C14 Ti1 N1 -33.5(3) . .
C10 C14 Ti1 C4 -101.65(17) . .
C13 C14 Ti1 C4 142.2(2) . .
C10 C14 Ti1 C13 116.2(3) . .
C10 C14 Ti1 C5 -136.39(19) . .
C13 C14 Ti1 C5 107.4(2) . .
C10 C14 Ti1 C12 78.64(19) . .
C13 C14 Ti1 C12 -37.5(2) . .
C10 C14 Ti1 C2 -125.45(18) . .
C13 C14 Ti1 C2 118.4(2) . .
C10 C14 Ti1 C11 37.75(16) . .
C13 C14 Ti1 C11 -78.4(2) . .
C10 C14 Ti1 C3 -90.70(17) . .
C13 C14 Ti1 C3 153.1(2) . .
C13 C14 Ti1 C10 -116.2(3) . .
C10 C14 Ti1 C1 -153.34(16) . .
C13 C14 Ti1 C1 90.5(2) . .
C3 C2 Ti1 N1 -98.33(17) . 5_556
C1 C2 Ti1 N1 144.22(19) . 5_556
C3 C2 Ti1 N1 -131.85(17) . .
C1 C2 Ti1 N1 110.70(19) . .
C3 C2 Ti1 C4 37.61(17) . .
C1 C2 Ti1 C4 -79.8(2) . .
C3 C2 Ti1 C13 119.1(2) . .
C1 C2 Ti1 C13 1.6(3) . .
C3 C2 Ti1 C5 79.19(19) . .
C1 C2 Ti1 C5 -38.26(19) . .
C3 C2 Ti1 C12 -178.7(3) . .
C1 C2 Ti1 C12 63.8(4) . .
C3 C2 Ti1 C14 66.2(2) . .
C1 C2 Ti1 C14 -51.2(2) . .
C3 C2 Ti1 C11 -61.0(4) . .
C1 C2 Ti1 C11 -178.5(3) . .
C1 C2 Ti1 C3 -117.4(2) . .
C3 C2 Ti1 C10 13.3(3) . .
C1 C2 Ti1 C10 -104.1(2) . .
C3 C2 Ti1 C1 117.4(2) . .
C12 C11 Ti1 N1 -105.76(19) . 5_556
C10 C11 Ti1 N1 137.65(19) . 5_556
C12 C11 Ti1 N1 -73.76(19) . .
C10 C11 Ti1 N1 169.66(18) . .
C12 C11 Ti1 C4 130.05(18) . .
C10 C11 Ti1 C4 13.5(2) . .
C12 C11 Ti1 C13 36.63(18) . .
C10 C11 Ti1 C13 -79.95(19) . .
C12 C11 Ti1 C5 87.1(2) . .
C10 C11 Ti1 C5 -29.4(3) . .
C10 C11 Ti1 C12 -116.6(3) . .
C12 C11 Ti1 C14 78.8(2) . .
C10 C11 Ti1 C14 -37.80(17) . .
C12 C11 Ti1 C2 -143.3(3) . .
C10 C11 Ti1 C2 100.1(3) . .
C12 C11 Ti1 C3 172.76(17) . .
C10 C11 Ti1 C3 56.2(2) . .
C12 C11 Ti1 C10 116.6(3) . .
C12 C11 Ti1 C1 39.7(4) . .
C10 C11 Ti1 C1 -76.8(4) . .
C4 C3 Ti1 N1 -165.38(19) . 5_556
C2 C3 Ti1 N1 79.76(17) . 5_556
C9 C3 Ti1 N1 -42.7(2) . 5_556
C4 C3 Ti1 N1 164.86(18) . .
C2 C3 Ti1 N1 50.00(18) . .
C9 C3 Ti1 N1 -72.5(2) . .
C2 C3 Ti1 C4 -114.9(2) . .
C9 C3 Ti1 C4 122.7(3) . .
C4 C3 Ti1 C13 6.9(3) . .
C2 C3 Ti1 C13 -108.0(2) . .
C9 C3 Ti1 C13 129.5(2) . .
C4 C3 Ti1 C5 37.5(2) . .
C2 C3 Ti1 C5 -77.35(19) . .
C9 C3 Ti1 C5 160.2(3) . .
C4 C3 Ti1 C12 -67.5(6) . .
C2 C3 Ti1 C12 177.7(5) . .
C9 C3 Ti1 C12 55.2(6) . .
C4 C3 Ti1 C14 -19.6(2) . .
C2 C3 Ti1 C14 -134.47(17) . .
C9 C3 Ti1 C14 103.1(2) . .
C4 C3 Ti1 C2 114.9(2) . .
C9 C3 Ti1 C2 -122.5(3) . .
C4 C3 Ti1 C11 -87.1(2) . .
C2 C3 Ti1 C11 157.99(17) . .
C9 C3 Ti1 C11 35.5(3) . .
C4 C3 Ti1 C10 -56.9(2) . .
C2 C3 Ti1 C10 -171.80(16) . .
C9 C3 Ti1 C10 65.7(2) . .
C4 C3 Ti1 C1 78.4(2) . .
C2 C3 Ti1 C1 -36.41(17) . .
C9 C3 Ti1 C1 -158.9(3) . .
C14 C10 Ti1 N1 -159.17(16) . 5_556
C11 C10 Ti1 N1 -44.30(19) . 5_556
C15 C10 Ti1 N1 79.2(2) . 5_556
C14 C10 Ti1 N1 -127.57(17) . .
C11 C10 Ti1 N1 -12.7(2) . .
C15 C10 Ti1 N1 110.8(2) . .
C14 C10 Ti1 C4 76.23(18) . .
C11 C10 Ti1 C4 -168.90(19) . .
C15 C10 Ti1 C4 -45.4(2) . .
C14 C10 Ti1 C13 -37.53(18) . .
C11 C10 Ti1 C13 77.3(2) . .
C15 C10 Ti1 C13 -159.2(3) . .
C14 C10 Ti1 C5 44.55(19) . .
C11 C10 Ti1 C5 159.42(19) . .
C15 C10 Ti1 C5 -77.1(3) . .
C14 C10 Ti1 C12 -78.28(19) . .
C11 C10 Ti1 C12 36.59(19) . .
C15 C10 Ti1 C12 160.0(3) . .
C11 C10 Ti1 C14 114.9(2) . .
C15 C10 Ti1 C14 -121.7(3) . .
C14 C10 Ti1 C2 96.3(2) . .
C11 C10 Ti1 C2 -148.8(2) . .
C15 C10 Ti1 C2 -25.3(3) . .
C14 C10 Ti1 C11 -114.9(2) . .
C15 C10 Ti1 C11 123.5(3) . .
C14 C10 Ti1 C3 104.33(17) . .
C11 C10 Ti1 C3 -140.80(18) . .
C15 C10 Ti1 C3 -17.3(3) . .
C14 C10 Ti1 C1 40.0(2) . .
C11 C10 Ti1 C1 154.83(19) . .
C15 C10 Ti1 C1 -81.7(3) . .
C5 C1 Ti1 N1 -152.41(19) . 5_556
C2 C1 Ti1 N1 -38.8(2) . 5_556
C6A C1 Ti1 N1 103.5(5) . 5_556
C6B C1 Ti1 N1 69.2(5) . 5_556
C5 C1 Ti1 N1 177.7(2) . .
C2 C1 Ti1 N1 -68.65(18) . .
C6A C1 Ti1 N1 73.6(6) . .
C6B C1 Ti1 N1 39.3(5) . .
C5 C1 Ti1 C4 -36.62(19) . .
C2 C1 Ti1 C4 77.03(18) . .
C6A C1 Ti1 C4 -140.7(6) . .
C6B C1 Ti1 C4 -175.1(5) . .
C5 C1 Ti1 C13 67.4(2) . .
C2 C1 Ti1 C13 -178.91(17) . .
C6A C1 Ti1 C13 -36.7(6) . .
C6B C1 Ti1 C13 -71.0(5) . .
C2 C1 Ti1 C5 113.7(3) . .
C6A C1 Ti1 C5 -104.1(6) . .
C6B C1 Ti1 C5 -138.4(6) . .
C5 C1 Ti1 C12 93.6(2) . .
C2 C1 Ti1 C12 -152.80(16) . .
C6A C1 Ti1 C12 -10.6(6) . .
C6B C1 Ti1 C12 -44.9(6) . .
C5 C1 Ti1 C14 30.6(2) . .
C2 C1 Ti1 C14 144.27(17) . .
C6A C1 Ti1 C14 -73.5(6) . .
C6B C1 Ti1 C14 -107.8(5) . .
C5 C1 Ti1 C2 -113.7(3) . .
C6A C1 Ti1 C2 142.2(6) . .
C6B C1 Ti1 C2 107.9(6) . .
C5 C1 Ti1 C11 64.7(4) . .
C2 C1 Ti1 C11 178.4(3) . .
C6A C1 Ti1 C11 -39.4(7) . .
C6B C1 Ti1 C11 -73.7(7) . .
C5 C1 Ti1 C3 -77.4(2) . .
C2 C1 Ti1 C3 36.30(16) . .
C6A C1 Ti1 C3 178.5(6) . .
C6B C1 Ti1 C3 144.2(5) . .
C5 C1 Ti1 C10 7.9(3) . .
C2 C1 Ti1 C10 121.56(19) . .
C6A C1 Ti1 C10 -96.2(6) . .
C6B C1 Ti1 C10 -130.5(5) . .
C5 C1 C6A C7A -152.6(7) . .
C2 C1 C6A C7A 30.1(11) . .
C6B C1 C6A C7A 36.1(8) . .
Ti1 C1 C6A C7A -71.7(9) . .
C5 C1 C6A C8A 85.5(8) . .
C2 C1 C6A C8A -91.8(9) . .
C6B C1 C6A C8A -85.8(13) . .
Ti1 C1 C6A C8A 166.5(6) . .
C5 C1 C6B C8B 0.7(9) . .
C2 C1 C6B C8B -170.7(6) . .
C6A C1 C6B C8B 13.3(9) . .
Ti1 C1 C6B C8B 104.4(7) . .
C5 C1 C6B C7B 128.3(8) . .
C2 C1 C6B C7B -43.1(9) . .
C6A C1 C6B C7B 140.9(16) . .
Ti1 C1 C6B C7B -128.0(7) . .
